data_7028312
loop_
_publ_author_name
'Ghosh, Totan'
'Adhikary, Jaydeep'
'Chakraborty, Prateeti'
'Sukul, Pradip K.'
'Jana, Mahendra Sekhar'
'Mondal, Tapan Kumar'
'Zangrando, Ennio'
'Das, Debasis'

_publ_section_title
;
 A radical pathway in catecholase activity with nickel(II) complexes of
 phenol based &quot;end-off&quot; compartmental ligands.
;
_journal_issue 2
_journal_name_full 'Dalton transactions (Cambridge, England : 2003)'
_journal_page_first 841
_journal_page_last 852
_journal_paper_doi 10.1039/c3dt51419f
_journal_volume 43
_journal_year 2014
_chemical_formula_moiety 'C20 H37 N13 Ni2 O3, C H4 O'
_chemical_formula_sum 'C21 H41 N13 Ni2 O4'
_chemical_formula_weight 657.09
_chemical_name_systematic
;
 ?
;
_space_group_IT_number 14
_symmetry_cell_setting monoclinic
_symmetry_space_group_name_Hall '-P 2yn'
_symmetry_space_group_name_H-M 'P 1 21/n 1'
_atom_sites_solution_hydrogens geom
_atom_sites_solution_primary direct
_atom_sites_solution_secondary difmap
_audit_creation_method SHELXL-97
_cell_angle_alpha 90.00
_cell_angle_beta 98.082(2)
_cell_angle_gamma 90.00
_cell_formula_units_Z 4
_cell_length_a 11.2211(7)
_cell_length_b 11.8749(7)
_cell_length_c 23.0429(15)
_cell_measurement_reflns_used 6752
_cell_measurement_temperature 293(2)
_cell_measurement_theta_max 26.29
_cell_measurement_theta_min 2.15
_cell_volume 3040.0(3)
_computing_cell_refinement 'Bruker APEX-2'
_computing_data_collection 'Bruker APEX-2'
_computing_data_reduction 'Bruker SHELXTL'
_computing_molecular_graphics 'Ortep3 for Windows (Farrugia,1997)'
_computing_publication_material 'Wingx 1.80.05 (Farrugia, 1999)'
_computing_structure_refinement 'SHELX97 (Sheldrick, 2008)'
_computing_structure_solution 'SHELX97 (Sheldrick, 2008)'
_diffrn_ambient_temperature 293(2)
_diffrn_measured_fraction_theta_full 0.994
_diffrn_measured_fraction_theta_max 0.994
_diffrn_measurement_device_type 'Bruker APEX-2 CCD area detector'
_diffrn_measurement_method '/w scans'
_diffrn_radiation_monochromator graphite
_diffrn_radiation_source 'fine-focus sealed tube'
_diffrn_radiation_type MoK\a
_diffrn_radiation_wavelength 0.71073
_diffrn_reflns_av_R_equivalents 0.0738
_diffrn_reflns_av_sigmaI/netI 0.0519
_diffrn_reflns_limit_h_max 14
_diffrn_reflns_limit_h_min -11
_diffrn_reflns_limit_k_max 14
_diffrn_reflns_limit_k_min -15
_diffrn_reflns_limit_l_max 29
_diffrn_reflns_limit_l_min -29
_diffrn_reflns_number 39244
_diffrn_reflns_theta_full 27.31
_diffrn_reflns_theta_max 27.31
_diffrn_reflns_theta_min 1.79
_exptl_absorpt_coefficient_mu 1.288
_exptl_absorpt_correction_T_max 0.863
_exptl_absorpt_correction_T_min 0.812
_exptl_absorpt_correction_type multi-scan
_exptl_absorpt_process_details 'Bruker (2001). SADABS. Bruker AXS Inc., Madison, Wisconsin, USA'
_exptl_crystal_colour green
_exptl_crystal_density_diffrn 1.436
_exptl_crystal_density_method 'not measured'
_exptl_crystal_description plate
_exptl_crystal_F_000 1384
_exptl_crystal_size_max 0.38
_exptl_crystal_size_mid 0.35
_exptl_crystal_size_min 0.23
_refine_diff_density_max 1.528
_refine_diff_density_min -0.598
_refine_diff_density_rms 0.086
_refine_ls_extinction_method none
_refine_ls_goodness_of_fit_ref 1.004
_refine_ls_hydrogen_treatment mixed
_refine_ls_matrix_type full
_refine_ls_number_parameters 394
_refine_ls_number_reflns 6805
_refine_ls_number_restraints 2
_refine_ls_restrained_S_all 1.009
_refine_ls_R_factor_all 0.0603
_refine_ls_R_factor_gt 0.0412
_refine_ls_shift/su_max 0.003
_refine_ls_shift/su_mean 0.000
_refine_ls_structure_factor_coef Fsqd
_refine_ls_weighting_details 'calc w=1/[\s^2^(Fo^2^)+(0.0641P)^2^+0.0000P] where P=(Fo^2^+2Fc^2^)/3'
_refine_ls_weighting_scheme calc
_refine_ls_wR_factor_gt 0.1034
_refine_ls_wR_factor_ref 0.1112
_reflns_number_gt 5012
_reflns_number_total 6805
_reflns_threshold_expression >2\s(I)
_cod_data_source_file c3dt51419f.txt
_cod_data_source_block 5
_cod_depositor_comments
;
The following automatic conversions were performed:

'_exptl_absorpt_correction_type' value 'MULTI-SCAN' changed to
'multi-scan' according to
/usr/data/users/saulius/automatic-downloads/current/RSC/lib/dictionaries/cif_core.dic
dictionary named 'cif_core.dic' version 2.4.2 from 2011-04-26.

Automatic conversion script
Id: cif_fix_values 2281 2013-09-26 08:29:07Z andrius 
;
_cod_original_sg_symbol_H-M 'P 21/n'
_cod_database_code 7028312

loop_
_symmetry_equiv_pos_as_xyz
'x, y, z'
'-x+1/2, y+1/2, -z+1/2'
'-x, -y, -z'
'x-1/2, -y-1/2, z-1/2'

loop_
_atom_site_label
_atom_site_type_symbol
_atom_site_fract_x
_atom_site_fract_y
_atom_site_fract_z
_atom_site_U_iso_or_equiv
_atom_site_adp_type
_atom_site_occupancy
_atom_site_symmetry_multiplicity
_atom_site_calc_flag
_atom_site_refinement_flags
_atom_site_disorder_assembly
_atom_site_disorder_group
Ni1 Ni 0.57820(3) 0.18296(3) 0.154213(13) 0.02621(11) Uani 1 1 d . . .
Ni2 Ni 0.34207(3) 0.06969(3) 0.180883(14) 0.02705(11) Uani 1 1 d . . .
O1 O 0.47921(15) 0.16591(14) 0.22243(7) 0.0290(4) Uani 1 1 d . . .
O1W O 0.4631(2) 0.31550(17) 0.12124(10) 0.0414(5) Uani 1 1 d . . .
H11 H 0.389(3) 0.305(3) 0.1289(15) 0.062 Uiso 1 1 d . . .
H12 H 0.478(3) 0.377(3) 0.1310(16) 0.062 Uiso 1 1 d . . .
O2W O 0.45273(18) -0.07794(17) 0.20392(9) 0.0403(5) Uani 1 1 d D . .
H21 H 0.456(3) -0.099(3) 0.2379(9) 0.060 Uiso 1 1 d D . .
H22 H 0.5220(19) -0.056(3) 0.2057(15) 0.060 Uiso 1 1 d D . .
N1 N 0.69195(19) 0.28159(17) 0.20568(9) 0.0304(5) Uani 1 1 d . . .
N2 N 0.28018(19) 0.05287(19) 0.25775(10) 0.0338(5) Uani 1 1 d . A .
N3 N 0.6990(2) 0.2153(2) 0.09041(10) 0.0399(6) Uani 1 1 d . . .
N4 N 0.1923(2) -0.03793(19) 0.14858(10) 0.0371(5) Uani 1 1 d . . .
N5 N 0.44265(19) 0.07987(18) 0.10994(9) 0.0312(5) Uani 1 1 d . . .
N6 N 0.4730(2) -0.0040(2) 0.08621(10) 0.0405(6) Uani 1 1 d . . .
N7 N 0.5015(3) -0.0833(3) 0.06341(15) 0.0711(10) Uani 1 1 d . . .
N8 N 0.6736(2) 0.03390(19) 0.18731(11) 0.0377(5) Uani 1 1 d . . .
N9 N 0.7716(2) 0.04085(19) 0.21382(11) 0.0404(6) Uani 1 1 d . . .
N10 N 0.8684(3) 0.0465(3) 0.23883(16) 0.0732(10) Uani 1 1 d . . .
N11 N 0.2519(2) 0.2215(2) 0.15390(10) 0.0379(5) Uani 1 1 d . . .
N12 N 0.1707(2) 0.2610(2) 0.17471(11) 0.0400(6) Uani 1 1 d . . .
N13 N 0.0897(3) 0.2976(3) 0.19386(16) 0.0783(11) Uani 1 1 d . . .
C1 C 0.5210(2) 0.1706(2) 0.27870(10) 0.0268(5) Uani 1 1 d . . .
C2 C 0.6316(2) 0.2253(2) 0.29944(11) 0.0294(6) Uani 1 1 d . . .
C3 C 0.6705(3) 0.2323(2) 0.35991(11) 0.0364(6) Uani 1 1 d . . .
H3 H 0.7417 0.2707 0.3723 0.044 Uiso 1 1 calc R . .
C4 C 0.6095(3) 0.1857(2) 0.40240(11) 0.0363(6) Uani 1 1 d . A .
C5 C 0.6589(3) 0.1928(3) 0.46830(12) 0.0454(8) Uani 1 1 d . . .
C6 C 0.5034(3) 0.1307(2) 0.38134(11) 0.0356(6) Uani 1 1 d . . .
H6 H 0.4603 0.0973 0.4084 0.043 Uiso 1 1 calc R A .
C7 C 0.4568(2) 0.1223(2) 0.32192(11) 0.0304(6) Uani 1 1 d . A .
C8 C 0.3399(2) 0.0686(2) 0.30832(12) 0.0351(6) Uani 1 1 d . . .
H8 H 0.3049 0.0427 0.3401 0.042 Uiso 1 1 calc R A .
C9 C 0.1636(3) -0.0058(3) 0.25154(13) 0.0462(8) Uani 1 1 d . . .
H9A H 0.0985 0.0479 0.2424 0.055 Uiso 1 1 calc R A .
H9B H 0.1537 -0.0433 0.2879 0.055 Uiso 1 1 calc R . .
C10 C 0.1605(3) -0.0906(3) 0.20305(14) 0.0507(8) Uani 1 1 d . A .
H10A H 0.2168 -0.1508 0.2153 0.061 Uiso 1 1 calc R . .
H10B H 0.0805 -0.1230 0.1951 0.061 Uiso 1 1 calc R . .
C11 C 0.0863(3) 0.0209(3) 0.11786(16) 0.0596(9) Uani 1 1 d . . .
H11A H 0.1068 0.0556 0.0830 0.089 Uiso 1 1 calc R . .
H11B H 0.0606 0.0776 0.1431 0.089 Uiso 1 1 calc R . .
H11C H 0.0223 -0.0323 0.1075 0.089 Uiso 1 1 calc R . .
C12 C 0.2266(3) -0.1266(3) 0.10941(16) 0.0623(10) Uani 1 1 d . . .
H12A H 0.1610 -0.1783 0.1002 0.093 Uiso 1 1 calc R . .
H12B H 0.2958 -0.1662 0.1285 0.093 Uiso 1 1 calc R . .
H12C H 0.2455 -0.0930 0.0739 0.093 Uiso 1 1 calc R . .
C13 C 0.7081(2) 0.2809(2) 0.26191(11) 0.0316(6) Uani 1 1 d . . .
H13 H 0.7749 0.3194 0.2805 0.038 Uiso 1 1 calc R . .
C14 C 0.7780(3) 0.3388(3) 0.17321(13) 0.0441(7) Uani 1 1 d . . .
H14A H 0.8508 0.3568 0.1995 0.053 Uiso 1 1 calc R . .
H14B H 0.7434 0.4084 0.1565 0.053 Uiso 1 1 calc R . .
C15 C 0.8071(3) 0.2624(4) 0.12546(15) 0.0671(11) Uani 1 1 d . . .
H15A H 0.8528 0.3042 0.0999 0.080 Uiso 1 1 calc R . .
H15B H 0.8573 0.2012 0.1427 0.080 Uiso 1 1 calc R . .
C16 C 0.6474(4) 0.2854(3) 0.04220(15) 0.0706(11) Uani 1 1 d . . .
H16A H 0.7051 0.2961 0.0157 0.106 Uiso 1 1 calc R . .
H16B H 0.6258 0.3571 0.0569 0.106 Uiso 1 1 calc R . .
H16C H 0.5768 0.2496 0.0219 0.106 Uiso 1 1 calc R . .
C17 C 0.7405(4) 0.1103(4) 0.06401(18) 0.0799(13) Uani 1 1 d . . .
H17A H 0.6747 0.0774 0.0385 0.120 Uiso 1 1 calc R . .
H17B H 0.7689 0.0579 0.0946 0.120 Uiso 1 1 calc R . .
H17C H 0.8046 0.1280 0.0420 0.120 Uiso 1 1 calc R . .
C18A C 0.5536(5) 0.1993(7) 0.50513(17) 0.090(2) Uani 0.875(9) 1 d P A 1
H18A H 0.5000 0.1370 0.4953 0.135 Uiso 0.875(9) 1 calc PR A 1
H18B H 0.5106 0.2686 0.4968 0.135 Uiso 0.875(9) 1 calc PR A 1
H18C H 0.5850 0.1962 0.5461 0.135 Uiso 0.875(9) 1 calc PR A 1
C19A C 0.7290(8) 0.0857(6) 0.4861(2) 0.119(3) Uani 0.875(9) 1 d P A 1
H19A H 0.6784 0.0215 0.4759 0.179 Uiso 0.875(9) 1 calc PR A 1
H19B H 0.7548 0.0863 0.5276 0.179 Uiso 0.875(9) 1 calc PR A 1
H19C H 0.7981 0.0817 0.4658 0.179 Uiso 0.875(9) 1 calc PR A 1
C20A C 0.7331(7) 0.2964(5) 0.48369(19) 0.085(2) Uani 0.875(9) 1 d P A 1
H20A H 0.6899 0.3614 0.4673 0.128 Uiso 0.875(9) 1 calc PR A 1
H20B H 0.8078 0.2902 0.4681 0.128 Uiso 0.875(9) 1 calc PR A 1
H20C H 0.7492 0.3039 0.5255 0.128 Uiso 0.875(9) 1 calc PR A 1
C18B C 0.597(4) 0.112(4) 0.5049(16) 0.080(12) Uiso 0.125(9) 1 d P A 2
H18D H 0.6344 0.1168 0.5450 0.121 Uiso 0.125(9) 1 calc PR A 2
H18E H 0.6043 0.0371 0.4907 0.121 Uiso 0.125(9) 1 calc PR A 2
H18F H 0.5137 0.1321 0.5024 0.121 Uiso 0.125(9) 1 calc PR A 2
C19B C 0.800(3) 0.151(3) 0.4761(12) 0.053(8) Uiso 0.125(9) 1 d P A 2
H19D H 0.8330 0.1524 0.5168 0.080 Uiso 0.125(9) 1 calc PR A 2
H19E H 0.8457 0.2005 0.4547 0.080 Uiso 0.125(9) 1 calc PR A 2
H19F H 0.8040 0.0757 0.4612 0.080 Uiso 0.125(9) 1 calc PR A 2
C20B C 0.665(5) 0.313(5) 0.483(2) 0.11(2) Uiso 0.125(9) 1 d P A 2
H20D H 0.6962 0.3214 0.5239 0.162 Uiso 0.125(9) 1 calc PR A 2
H20E H 0.5855 0.3446 0.4758 0.162 Uiso 0.125(9) 1 calc PR A 2
H20F H 0.7164 0.3504 0.4596 0.162 Uiso 0.125(9) 1 calc PR A 2
O2 O 0.5337(3) 0.5342(2) 0.14312(13) 0.0744(8) Uani 1 1 d . . .
H2 H 0.568(4) 0.534(4) 0.182(2) 0.112 Uiso 1 1 d . . .
C21 C 0.4754(5) 0.6338(4) 0.1237(2) 0.1080(18) Uani 1 1 d . . .
H21A H 0.3954 0.6338 0.1339 0.162 Uiso 1 1 calc R . .
H21B H 0.4713 0.6391 0.0818 0.162 Uiso 1 1 calc R . .
H21C H 0.5193 0.6969 0.1418 0.162 Uiso 1 1 calc R . .

loop_
_atom_site_aniso_label
_atom_site_aniso_U_11
_atom_site_aniso_U_22
_atom_site_aniso_U_33
_atom_site_aniso_U_23
_atom_site_aniso_U_13
_atom_site_aniso_U_12
Ni1 0.02273(19) 0.02599(18) 0.02952(18) 0.00014(13) 0.00235(13) -0.00252(13)
Ni2 0.02032(19) 0.02836(19) 0.03179(18) -0.00043(13) 0.00127(13) -0.00220(13)
O1 0.0249(10) 0.0337(10) 0.0283(9) -0.0016(7) 0.0028(7) -0.0048(8)
O1W 0.0351(12) 0.0335(11) 0.0548(13) 0.0061(10) 0.0031(10) 0.0007(10)
O2W 0.0292(11) 0.0394(12) 0.0514(12) 0.0077(9) 0.0031(10) -0.0006(9)
N1 0.0278(12) 0.0271(11) 0.0369(12) -0.0016(9) 0.0062(9) -0.0051(9)
N2 0.0216(12) 0.0421(14) 0.0379(12) 0.0007(10) 0.0050(9) -0.0055(10)
N3 0.0347(14) 0.0533(15) 0.0318(12) -0.0020(11) 0.0046(10) -0.0124(12)
N4 0.0285(13) 0.0368(13) 0.0448(13) -0.0024(10) 0.0011(10) -0.0083(10)
N5 0.0297(12) 0.0330(12) 0.0300(11) -0.0041(9) 0.0013(9) -0.0030(10)
N6 0.0364(14) 0.0439(15) 0.0423(13) -0.0112(11) 0.0093(11) -0.0073(11)
N7 0.071(2) 0.061(2) 0.086(2) -0.0377(17) 0.0274(18) -0.0078(16)
N8 0.0282(13) 0.0305(12) 0.0528(14) 0.0038(10) -0.0004(11) 0.0025(10)
N9 0.0303(14) 0.0314(13) 0.0590(16) 0.0079(11) 0.0042(12) 0.0035(11)
N10 0.0349(17) 0.072(2) 0.105(3) 0.0303(18) -0.0166(17) -0.0039(15)
N11 0.0261(13) 0.0392(13) 0.0480(14) 0.0023(11) 0.0035(11) 0.0040(11)
N12 0.0261(13) 0.0400(14) 0.0513(14) -0.0130(11) -0.0037(11) -0.0008(11)
N13 0.0413(18) 0.081(2) 0.114(3) -0.053(2) 0.0166(18) -0.0010(16)
C1 0.0259(14) 0.0250(13) 0.0290(12) -0.0029(10) 0.0024(10) 0.0021(10)
C2 0.0261(14) 0.0272(13) 0.0340(13) -0.0034(10) 0.0009(11) -0.0011(11)
C3 0.0326(16) 0.0381(16) 0.0362(14) -0.0064(12) -0.0036(12) -0.0053(12)
C4 0.0400(17) 0.0370(16) 0.0300(13) -0.0029(11) -0.0009(12) -0.0007(13)
C5 0.054(2) 0.0477(19) 0.0314(14) -0.0018(13) -0.0044(13) -0.0066(15)
C6 0.0368(16) 0.0391(16) 0.0315(14) 0.0019(12) 0.0065(12) -0.0006(13)
C7 0.0278(14) 0.0316(14) 0.0312(13) -0.0005(11) 0.0024(11) 0.0007(11)
C8 0.0301(15) 0.0417(16) 0.0350(14) 0.0027(11) 0.0097(12) -0.0029(12)
C9 0.0257(16) 0.066(2) 0.0469(17) 0.0019(15) 0.0055(13) -0.0143(15)
C10 0.0371(18) 0.051(2) 0.062(2) 0.0089(15) 0.0001(15) -0.0174(15)
C11 0.0400(19) 0.063(2) 0.069(2) 0.0077(18) -0.0149(16) -0.0096(17)
C12 0.053(2) 0.058(2) 0.075(2) -0.0296(18) 0.0057(18) -0.0173(18)
C13 0.0280(14) 0.0271(14) 0.0386(15) -0.0058(11) 0.0006(11) -0.0057(11)
C14 0.0400(18) 0.0441(17) 0.0504(18) -0.0039(14) 0.0143(14) -0.0182(14)
C15 0.052(2) 0.097(3) 0.055(2) -0.005(2) 0.0137(17) -0.029(2)
C16 0.072(3) 0.092(3) 0.050(2) 0.0283(19) 0.0184(19) 0.010(2)
C17 0.085(3) 0.086(3) 0.081(3) 0.008(2) 0.052(2) 0.017(2)
C18A 0.080(4) 0.159(6) 0.030(2) -0.020(3) 0.005(2) -0.032(4)
C19A 0.171(8) 0.103(5) 0.066(3) -0.003(3) -0.046(4) 0.063(5)
C20A 0.110(5) 0.108(4) 0.033(2) -0.012(2) -0.006(3) -0.060(4)
O2 0.092(2) 0.0460(15) 0.0815(18) 0.0003(14) 0.0002(16) 0.0006(14)
C21 0.101(4) 0.064(3) 0.154(5) 0.037(3) 0.003(4) 0.008(3)

loop_
_atom_type_symbol
_atom_type_description
_atom_type_scat_dispersion_real
_atom_type_scat_dispersion_imag
_atom_type_scat_source
C C 0.0033 0.0016 'International Tables Vol C Tables 4.2.6.8 and 6.1.1.4'
H H 0.0000 0.0000 'International Tables Vol C Tables 4.2.6.8 and 6.1.1.4'
N N 0.0061 0.0033 'International Tables Vol C Tables 4.2.6.8 and 6.1.1.4'
O O 0.0106 0.0060 'International Tables Vol C Tables 4.2.6.8 and 6.1.1.4'
Ni Ni 0.3393 1.1124 'International Tables Vol C Tables 4.2.6.8 and 6.1.1.4'

loop_
_geom_angle_atom_site_label_1
_geom_angle_atom_site_label_2
_geom_angle_atom_site_label_3
_geom_angle
N1 Ni1 O1 88.43(8)
N1 Ni1 N5 171.59(8)
O1 Ni1 N5 83.22(7)
N1 Ni1 O1W 94.83(9)
O1 Ni1 O1W 88.84(8)
N5 Ni1 O1W 83.98(9)
N1 Ni1 N8 91.58(9)
O1 Ni1 N8 86.75(8)
N5 Ni1 N8 89.01(9)
O1W Ni1 N8 172.12(9)
N1 Ni1 N3 83.72(8)
O1 Ni1 N3 172.15(8)
N5 Ni1 N3 104.63(8)
O1W Ni1 N3 91.89(9)
N8 Ni1 N3 93.37(9)
N2 Ni2 O1 88.47(8)
N2 Ni2 N5 168.05(9)
O1 Ni2 N5 83.20(7)
N2 Ni2 N11 97.69(9)
O1 Ni2 N11 87.64(8)
N5 Ni2 N11 90.53(9)
N2 Ni2 N4 84.03(9)
O1 Ni2 N4 172.33(8)
N5 Ni2 N4 103.97(8)
N11 Ni2 N4 94.93(9)
N2 Ni2 O2W 87.75(9)
O1 Ni2 O2W 88.27(7)
N5 Ni2 O2W 83.46(8)
N11 Ni2 O2W 173.10(8)
N4 Ni2 O2W 89.84(8)
C1 O1 Ni2 128.70(15)
C1 O1 Ni1 126.32(15)
Ni2 O1 Ni1 98.56(7)
Ni1 O1W H11 111(2)
Ni1 O1W H12 121(3)
H11 O1W H12 104(3)
Ni2 O2W H21 115(3)
Ni2 O2W H22 105(2)
H21 O2W H22 98(3)
C13 N1 C14 120.5(2)
C13 N1 Ni1 125.72(18)
C14 N1 Ni1 112.34(17)
C8 N2 C9 120.3(2)
C8 N2 Ni2 126.26(18)
C9 N2 Ni2 112.06(17)
C16 N3 C15 114.5(3)
C16 N3 C17 106.4(3)
C15 N3 C17 105.1(3)
C16 N3 Ni1 113.7(2)
C15 N3 Ni1 103.95(17)
C17 N3 Ni1 112.9(2)
C11 N4 C12 107.9(3)
C11 N4 C10 109.3(2)
C12 N4 C10 109.3(3)
C11 N4 Ni2 114.99(19)
C12 N4 Ni2 112.10(18)
C10 N4 Ni2 103.00(17)
N6 N5 Ni1 117.99(18)
N6 N5 Ni2 121.15(18)
Ni1 N5 Ni2 94.96(8)
N7 N6 N5 179.6(4)
N9 N8 Ni1 120.35(19)
N10 N9 N8 178.6(4)
N12 N11 Ni2 125.5(2)
N13 N12 N11 178.1(3)
O1 C1 C2 121.5(2)
O1 C1 C7 121.7(2)
C2 C1 C7 116.8(2)
C3 C2 C1 119.7(2)
C3 C2 C13 115.8(2)
C1 C2 C13 124.4(2)
C4 C3 C2 124.2(3)
C4 C3 H3 117.9
C2 C3 H3 117.9
C6 C4 C3 115.2(2)
C6 C4 C5 122.8(3)
C3 C4 C5 121.9(3)
C20B C5 C20A 31(2)
C20B C5 C18B 120(3)
C20A C5 C18B 132.2(15)
C20B C5 C19A 138(2)
C20A C5 C19A 111.9(5)
C18B C5 C19A 65.2(17)
C20B C5 C4 106(2)
C20A C5 C4 112.8(3)
C18B C5 C4 112.8(15)
C19A C5 C4 108.6(3)
C20B C5 C18A 81(2)
C20A C5 C18A 105.7(4)
C18B C5 C18A 43.9(17)
C19A C5 C18A 107.4(4)
C4 C5 C18A 110.2(3)
C20B C5 C19B 105(2)
C20A C5 C19B 74.2(12)
C18B C5 C19B 105.0(19)
C19A C5 C19B 42.7(10)
C4 C5 C19B 107.3(10)
C18A C5 C19B 138.7(10)
C4 C6 C7 124.2(3)
C4 C6 H6 117.9
C7 C6 H6 117.9
C6 C7 C1 119.9(2)
C6 C7 C8 116.4(2)
C1 C7 C8 123.7(2)
N2 C8 C7 127.2(2)
N2 C8 H8 116.4
C7 C8 H8 116.4
N2 C9 C10 108.5(2)
N2 C9 H9A 110.0
C10 C9 H9A 110.0
N2 C9 H9B 110.0
C10 C9 H9B 110.0
H9A C9 H9B 108.4
N4 C10 C9 111.3(3)
N4 C10 H10A 109.4
C9 C10 H10A 109.4
N4 C10 H10B 109.4
C9 C10 H10B 109.4
H10A C10 H10B 108.0
N4 C11 H11A 109.5
N4 C11 H11B 109.5
H11A C11 H11B 109.5
N4 C11 H11C 109.5
H11A C11 H11C 109.5
H11B C11 H11C 109.5
N4 C12 H12A 109.5
N4 C12 H12B 109.5
H12A C12 H12B 109.5
N4 C12 H12C 109.5
H12A C12 H12C 109.5
H12B C12 H12C 109.5
N1 C13 C2 126.2(2)
N1 C13 H13 116.9
C2 C13 H13 116.9
N1 C14 C15 108.8(2)
N1 C14 H14A 109.9
C15 C14 H14A 109.9
N1 C14 H14B 109.9
C15 C14 H14B 109.9
H14A C14 H14B 108.3
N3 C15 C14 112.7(3)
N3 C15 H15A 109.1
C14 C15 H15A 109.1
N3 C15 H15B 109.1
C14 C15 H15B 109.1
H15A C15 H15B 107.8
N3 C16 H16A 109.5
N3 C16 H16B 109.5
H16A C16 H16B 109.5
N3 C16 H16C 109.5
H16A C16 H16C 109.5
H16B C16 H16C 109.5
N3 C17 H17A 109.5
N3 C17 H17B 109.5
H17A C17 H17B 109.5
N3 C17 H17C 109.5
H17A C17 H17C 109.5
H17B C17 H17C 109.5
C5 C18A H18A 109.5
C5 C18A H18B 109.5
H18A C18A H18B 109.5
C5 C18A H18C 109.5
H18A C18A H18C 109.5
H18B C18A H18C 109.5
C5 C19A H19A 109.5
C5 C19A H19B 109.5
H19A C19A H19B 109.5
C5 C19A H19C 109.5
H19A C19A H19C 109.5
H19B C19A H19C 109.5
C5 C20A H20A 109.5
C5 C20A H20B 109.5
H20A C20A H20B 109.5
C5 C20A H20C 109.5
H20A C20A H20C 109.5
H20B C20A H20C 109.5
C5 C18B H18D 109.5
C5 C18B H18E 109.5
H18D C18B H18E 109.5
C5 C18B H18F 109.5
H18D C18B H18F 109.5
H18E C18B H18F 109.5
C5 C19B H19D 109.5
C5 C19B H19E 109.5
H19D C19B H19E 109.5
C5 C19B H19F 109.5
H19D C19B H19F 109.5
H19E C19B H19F 109.5
C5 C20B H20D 109.5
C5 C20B H20E 109.5
H20D C20B H20E 109.5
C5 C20B H20F 109.5
H20D C20B H20F 109.5
H20E C20B H20F 109.5
C21 O2 H2 116(3)
O2 C21 H21A 109.5
O2 C21 H21B 109.5
H21A C21 H21B 109.5
O2 C21 H21C 109.5
H21A C21 H21C 109.5
H21B C21 H21C 109.5

loop_
_geom_bond_atom_site_label_1
_geom_bond_atom_site_label_2
_geom_bond_distance
Ni1 N1 1.995(2)
Ni1 O1 2.0583(16)
Ni1 N5 2.101(2)
Ni1 O1W 2.109(2)
Ni1 N8 2.152(2)
Ni1 N3 2.169(2)
Ni2 N2 2.001(2)
Ni2 O1 2.0436(17)
Ni2 N5 2.116(2)
Ni2 N11 2.118(2)
Ni2 N4 2.159(2)
Ni2 O2W 2.171(2)
O1 C1 1.316(3)
O1W H11 0.88(4)
O1W H12 0.78(4)
O2W H21 0.817(18)
O2W H22 0.815(18)
N1 C13 1.283(3)
N1 C14 1.469(3)
N2 C8 1.274(3)
N2 C9 1.471(3)
N3 C16 1.443(4)
N3 C15 1.471(4)
N3 C17 1.490(4)
N4 C11 1.472(4)
N4 C12 1.473(4)
N4 C10 1.490(4)
N5 N6 1.208(3)
N6 N7 1.146(3)
N8 N9 1.183(3)
N9 N10 1.158(4)
N11 N12 1.184(3)
N12 N13 1.150(3)
C1 C2 1.422(4)
C1 C7 1.429(3)
C2 C3 1.403(4)
C2 C13 1.459(3)
C3 C4 1.386(4)
C3 H3 0.9300
C4 C6 1.385(4)
C4 C5 1.544(4)
C5 C20B 1.46(6)
C5 C20A 1.500(6)
C5 C18B 1.51(4)
C5 C19A 1.521(6)
C5 C18A 1.551(5)
C5 C19B 1.65(3)
C6 C7 1.399(3)
C6 H6 0.9300
C7 C8 1.452(4)
C8 H8 0.9300
C9 C10 1.501(4)
C9 H9A 0.9700
C9 H9B 0.9700
C10 H10A 0.9700
C10 H10B 0.9700
C11 H11A 0.9600
C11 H11B 0.9600
C11 H11C 0.9600
C12 H12A 0.9600
C12 H12B 0.9600
C12 H12C 0.9600
C13 H13 0.9300
C14 C15 1.497(5)
C14 H14A 0.9700
C14 H14B 0.9700
C15 H15A 0.9700
C15 H15B 0.9700
C16 H16A 0.9600
C16 H16B 0.9600
C16 H16C 0.9600
C17 H17A 0.9600
C17 H17B 0.9600
C17 H17C 0.9600
C18A H18A 0.9600
C18A H18B 0.9600
C18A H18C 0.9600
C19A H19A 0.9600
C19A H19B 0.9600
C19A H19C 0.9600
C20A H20A 0.9600
C20A H20B 0.9600
C20A H20C 0.9600
C18B H18D 0.9600
C18B H18E 0.9600
C18B H18F 0.9600
C19B H19D 0.9600
C19B H19E 0.9600
C19B H19F 0.9600
C20B H20D 0.9600
C20B H20E 0.9600
C20B H20F 0.9600
O2 C21 1.394(5)
O2 H2 0.92(5)
C21 H21A 0.9600
C21 H21B 0.9600
C21 H21C 0.9600

loop_
_geom_torsion_atom_site_label_1
_geom_torsion_atom_site_label_2
_geom_torsion_atom_site_label_3
_geom_torsion_atom_site_label_4
_geom_torsion
N2 Ni2 O1 C1 20.5(2)
N5 Ni2 O1 C1 -151.0(2)
N11 Ni2 O1 C1 118.2(2)
N4 Ni2 O1 C1 8.4(7)
O2W Ni2 O1 C1 -67.3(2)
N2 Ni2 O1 Ni1 173.10(9)
N5 Ni2 O1 Ni1 1.68(8)
N11 Ni2 O1 Ni1 -89.13(8)
N4 Ni2 O1 Ni1 161.1(6)
O2W Ni2 O1 Ni1 85.31(8)
N1 Ni1 O1 C1 -29.18(19)
N5 Ni1 O1 C1 151.9(2)
O1W Ni1 O1 C1 -124.04(19)
N8 Ni1 O1 C1 62.49(19)
N3 Ni1 O1 C1 -28.6(7)
N1 Ni1 O1 Ni2 177.24(8)
N5 Ni1 O1 Ni2 -1.70(8)
O1W Ni1 O1 Ni2 82.38(8)
N8 Ni1 O1 Ni2 -91.09(9)
N3 Ni1 O1 Ni2 177.8(6)
O1 Ni1 N1 C13 24.0(2)
N5 Ni1 N1 C13 31.2(7)
O1W Ni1 N1 C13 112.7(2)
N8 Ni1 N1 C13 -62.7(2)
N3 Ni1 N1 C13 -155.9(2)
O1 Ni1 N1 C14 -169.50(19)
N5 Ni1 N1 C14 -162.3(5)
O1W Ni1 N1 C14 -80.8(2)
N8 Ni1 N1 C14 103.8(2)
N3 Ni1 N1 C14 10.6(2)
O1 Ni2 N2 C8 -19.6(2)
N5 Ni2 N2 C8 26.2(6)
N11 Ni2 N2 C8 -107.0(2)
N4 Ni2 N2 C8 158.8(2)
O2W Ni2 N2 C8 68.8(2)
O1 Ni2 N2 C9 173.8(2)
N5 Ni2 N2 C9 -140.5(4)
N11 Ni2 N2 C9 86.4(2)
N4 Ni2 N2 C9 -7.8(2)
O2W Ni2 N2 C9 -97.9(2)
N1 Ni1 N3 C16 -110.4(2)
O1 Ni1 N3 C16 -110.9(6)
N5 Ni1 N3 C16 68.5(2)
O1W Ni1 N3 C16 -15.7(2)
N8 Ni1 N3 C16 158.4(2)
N1 Ni1 N3 C15 14.7(2)
O1 Ni1 N3 C15 14.2(7)
N5 Ni1 N3 C15 -166.3(2)
O1W Ni1 N3 C15 109.4(2)
N8 Ni1 N3 C15 -76.5(2)
N1 Ni1 N3 C17 128.2(2)
O1 Ni1 N3 C17 127.6(6)
N5 Ni1 N3 C17 -52.9(3)
O1W Ni1 N3 C17 -137.2(2)
N8 Ni1 N3 C17 36.9(2)
N2 Ni2 N4 C11 100.2(2)
O1 Ni2 N4 C11 112.3(6)
N5 Ni2 N4 C11 -88.8(2)
N11 Ni2 N4 C11 2.9(2)
O2W Ni2 N4 C11 -172.1(2)
N2 Ni2 N4 C12 -136.1(2)
O1 Ni2 N4 C12 -124.0(6)
N5 Ni2 N4 C12 34.9(2)
N11 Ni2 N4 C12 126.7(2)
O2W Ni2 N4 C12 -48.3(2)
N2 Ni2 N4 C10 -18.65(19)
O1 Ni2 N4 C10 -6.5(7)
N5 Ni2 N4 C10 152.33(18)
N11 Ni2 N4 C10 -115.89(19)
O2W Ni2 N4 C10 69.10(19)
N1 Ni1 N5 N6 -135.0(5)
O1 Ni1 N5 N6 -127.7(2)
O1W Ni1 N5 N6 142.7(2)
N8 Ni1 N5 N6 -40.9(2)
N3 Ni1 N5 N6 52.3(2)
N1 Ni1 N5 Ni2 -5.6(6)
O1 Ni1 N5 Ni2 1.63(7)
O1W Ni1 N5 Ni2 -87.92(9)
N8 Ni1 N5 Ni2 88.47(9)
N3 Ni1 N5 Ni2 -178.30(9)
N2 Ni2 N5 N6 79.3(5)
O1 Ni2 N5 N6 125.4(2)
N11 Ni2 N5 N6 -147.0(2)
N4 Ni2 N5 N6 -51.8(2)
O2W Ni2 N5 N6 36.4(2)
N2 Ni2 N5 Ni1 -47.8(4)
O1 Ni2 N5 Ni1 -1.64(8)
N11 Ni2 N5 Ni1 85.92(9)
N4 Ni2 N5 Ni1 -178.86(8)
O2W Ni2 N5 Ni1 -90.66(9)
Ni1 N5 N6 N7 -117(100)
Ni2 N5 N6 N7 128(70)
N1 Ni1 N8 N9 -15.3(2)
O1 Ni1 N8 N9 -103.6(2)
N5 Ni1 N8 N9 173.1(2)
O1W Ni1 N8 N9 -159.7(6)
N3 Ni1 N8 N9 68.5(2)
Ni1 N8 N9 N10 -113(13)
N2 Ni2 N11 N12 -15.0(3)
O1 Ni2 N11 N12 -103.1(2)
N5 Ni2 N11 N12 173.7(2)
N4 Ni2 N11 N12 69.6(2)
O2W Ni2 N11 N12 -156.8(6)
Ni2 N11 N12 N13 -89(12)
Ni2 O1 C1 C2 167.61(17)
Ni1 O1 C1 C2 21.9(3)
Ni2 O1 C1 C7 -13.3(3)
Ni1 O1 C1 C7 -158.98(18)
O1 C1 C2 C3 177.4(2)
C7 C1 C2 C3 -1.7(4)
O1 C1 C2 C13 0.2(4)
C7 C1 C2 C13 -178.9(2)
C1 C2 C3 C4 2.1(4)
C13 C2 C3 C4 179.5(3)
C2 C3 C4 C6 -0.8(4)
C2 C3 C4 C5 178.0(3)
C6 C4 C5 C20B -119(2)
C3 C4 C5 C20B 62(2)
C6 C4 C5 C20A -151.5(4)
C3 C4 C5 C20A 29.9(5)
C6 C4 C5 C18B 14(2)
C3 C4 C5 C18B -165(2)
C6 C4 C5 C19A 83.8(5)
C3 C4 C5 C19A -94.8(5)
C6 C4 C5 C18A -33.6(5)
C3 C4 C5 C18A 147.8(4)
C6 C4 C5 C19B 128.8(13)
C3 C4 C5 C19B -49.9(13)
C3 C4 C6 C7 -0.9(4)
C5 C4 C6 C7 -179.6(3)
C4 C6 C7 C1 1.2(4)
C4 C6 C7 C8 -175.7(3)
O1 C1 C7 C6 -178.9(2)
C2 C1 C7 C6 0.2(4)
O1 C1 C7 C8 -2.3(4)
C2 C1 C7 C8 176.8(2)
C9 N2 C8 C7 178.6(3)
Ni2 N2 C8 C7 13.0(4)
C6 C7 C8 N2 179.2(3)
C1 C7 C8 N2 2.5(4)
C8 N2 C9 C10 -134.4(3)
Ni2 N2 C9 C10 33.1(3)
C11 N4 C10 C9 -80.3(3)
C12 N4 C10 C9 161.7(3)
Ni2 N4 C10 C9 42.4(3)
N2 C9 C10 N4 -51.8(3)
C14 N1 C13 C2 -178.5(3)
Ni1 N1 C13 C2 -13.0(4)
C3 C2 C13 N1 177.4(3)
C1 C2 C13 N1 -5.3(4)
C13 N1 C14 C15 133.4(3)
Ni1 N1 C14 C15 -33.9(3)
C16 N3 C15 C14 86.7(4)
C17 N3 C15 C14 -156.9(3)
Ni1 N3 C15 C14 -38.0(3)
N1 C14 C15 N3 49.1(4)
